data_7000821
loop_
_publ_author_name
'Ciclosi, Marco'
'Estevan, Francisco'
'Lahuerta, Pascual'
'Passarelli, Vincenzo'
'P\'erez-Prieto, Julia'
'Sana\'u, Mercedes'

_publ_section_title
;
 Synthesis and reactivity of the novel hydride derivative RhHCl(TIMP3)
 (HTIMP3 = tris[1-(diphenylphosphino)-3-methyl-1H-indol-2-yl]methane)
;
_journal_issue 13
_journal_name_full 'Dalton Transactions'
_journal_page_first 2290
_journal_page_last 2297
_journal_paper_doi 10.1039/b816185b
_journal_year 2009
_chemical_formula_moiety 'C66 H54 N3 O2 P3 Rh, B F4, 3(H2O)'
_chemical_formula_sum 'C66 H60 B Cl0 F4 N3 O5 P3 Rh'
_chemical_formula_weight 1257.75
_chemical_name_systematic
;
?
;
_space_group_IT_number 2
_symmetry_cell_setting triclinic
_symmetry_space_group_name_Hall '-P 1'
_symmetry_space_group_name_H-M 'P -1'
_atom_sites_solution_hydrogens geom
_atom_sites_solution_primary direct
_atom_sites_solution_secondary difmap
_audit_creation_method SHELXL-97
_cell_angle_alpha 101.7370(17)
_cell_angle_beta 92.4900(16)
_cell_angle_gamma 90.3160(13)
_cell_formula_units_Z 2
_cell_length_a 11.0670(3)
_cell_length_b 13.3740(4)
_cell_length_c 20.8830(6)
_cell_measurement_reflns_used 14051
_cell_measurement_temperature 298(2)
_cell_measurement_theta_max 27.485
_cell_measurement_theta_min 0.998
_cell_volume 3023.09(15)
_computing_cell_refinement 'Denzo & Scalepack (Otwinowski & Minor 1997)'
_computing_data_collection 'Collect(Nonius BV, 1997-2000)'
_computing_data_reduction 'Denzo & Scalepack (Otwinowski & Minor 1997)'
_computing_molecular_graphics SHELXTL
_computing_publication_material SHELXTL
_computing_structure_refinement 'SHELXL-97 (Sheldrick, 1997)'
_computing_structure_solution 'SHELXS-97 (Sheldrick, 1990)'
_diffrn_ambient_temperature 298(2)
_diffrn_measured_fraction_theta_full 0.730
_diffrn_measured_fraction_theta_max 0.730
_diffrn_radiation_monochromator graphite
_diffrn_radiation_source 'fine-focus sealed tube'
_diffrn_radiation_type MoK\a
_diffrn_radiation_wavelength 0.71073
_diffrn_reflns_av_R_equivalents 0.1940
_diffrn_reflns_av_sigmaI/netI 0.1024
_diffrn_reflns_limit_h_max 13
_diffrn_reflns_limit_h_min -12
_diffrn_reflns_limit_k_max 10
_diffrn_reflns_limit_k_min -15
_diffrn_reflns_limit_l_max 24
_diffrn_reflns_limit_l_min -20
_diffrn_reflns_number 10301
_diffrn_reflns_theta_full 24.71
_diffrn_reflns_theta_max 24.71
_diffrn_reflns_theta_min 1.56
_exptl_absorpt_coefficient_mu 0.426
_exptl_absorpt_correction_type none
_exptl_crystal_colour orange
_exptl_crystal_density_diffrn 1.375
_exptl_crystal_density_method 'not measured'
_exptl_crystal_description prismatic
_exptl_crystal_F_000 1284
_exptl_crystal_size_max 0.24
_exptl_crystal_size_mid 0.22
_exptl_crystal_size_min 0.20
_refine_diff_density_max 3.006
_refine_diff_density_min -2.207
_refine_diff_density_rms 0.340
_refine_ls_extinction_method none
_refine_ls_goodness_of_fit_ref 1.690
_refine_ls_hydrogen_treatment constr
_refine_ls_matrix_type full
_refine_ls_number_parameters 735
_refine_ls_number_reflns 7530
_refine_ls_number_restraints 741
_refine_ls_restrained_S_all 1.625
_refine_ls_R_factor_all 0.1598
_refine_ls_R_factor_gt 0.1223
_refine_ls_shift/su_max 0.002
_refine_ls_shift/su_mean 0.000
_refine_ls_structure_factor_coef Fsqd
_refine_ls_weighting_details 'calc w=1/[\s^2^(Fo^2^)+(0.2000P)^2^+0.0000P] where P=(Fo^2^+2Fc^2^)/3'
_refine_ls_weighting_scheme calc
_refine_ls_wR_factor_gt 0.3216
_refine_ls_wR_factor_ref 0.3831
_reflns_number_gt 5973
_reflns_number_total 7530
_reflns_threshold_expression >2sigma(I)
_cod_data_source_file b816185b.txt
_cod_data_source_block shelxl2
_cod_original_sg_symbol_H-M P-1
_cod_database_code 7000821

loop_
_symmetry_equiv_pos_as_xyz
'x, y, z'
'-x, -y, -z'

loop_
_atom_site_label
_atom_site_type_symbol
_atom_site_fract_x
_atom_site_fract_y
_atom_site_fract_z
_atom_site_U_iso_or_equiv
_atom_site_adp_type
_atom_site_occupancy
_atom_site_symmetry_multiplicity
_atom_site_calc_flag
_atom_site_refinement_flags
_atom_site_disorder_assembly
_atom_site_disorder_group
C1 C 0.5768(8) 0.2910(8) 0.7617(4) 0.0246(17) Uani 1 1 d U . .
Rh1 Rh 0.40535(7) 0.23564(5) 0.72337(3) 0.0236(3) Uani 1 1 d U . .
P3 P 0.3453(2) 0.3777(2) 0.79065(11) 0.0271(6) Uani 1 1 d U . .
O1 O 0.2488(7) 0.1499(6) 0.6699(4) 0.0373(17) Uani 1 1 d U . .
N3 N 0.4714(8) 0.4486(7) 0.8067(4) 0.0304(17) Uani 1 1 d U . .
O2 O 0.4317(7) 0.0981(6) 0.6510(3) 0.0354(16) Uani 1 1 d U . .
P2 P 0.4735(2) 0.3090(2) 0.63354(12) 0.0292(6) Uani 1 1 d U . .
N2 N 0.6185(8) 0.2773(6) 0.6452(4) 0.0268(16) Uani 1 1 d U . .
P1 P 0.4082(2) 0.1322(2) 0.79707(11) 0.0257(6) Uani 1 1 d U . .
N1 N 0.5374(8) 0.1714(7) 0.8407(4) 0.0295(17) Uani 1 1 d U . .
C30 C 0.5809(9) 0.4059(8) 0.7763(4) 0.0297(19) Uani 1 1 d U . .
C31 C 0.6605(10) 0.4800(8) 0.7764(5) 0.033(2) Uani 1 1 d U . .
C32 C 0.6133(11) 0.5750(9) 0.8134(5) 0.037(2) Uani 1 1 d U . .
C33 C 0.4993(10) 0.5532(9) 0.8343(5) 0.036(2) Uani 1 1 d U . .
C34 C 0.4334(13) 0.6276(9) 0.8740(6) 0.047(3) Uani 1 1 d U . .
H34 H 0.3563 0.6126 0.8858 0.057 Uiso 1 1 calc R . .
C35 C 0.4816(13) 0.7207(10) 0.8950(7) 0.057(3) Uani 1 1 d U . .
H35 H 0.4393 0.7703 0.9227 0.069 Uiso 1 1 calc R . .
C36 C 0.5959(14) 0.7436(10) 0.8753(7) 0.060(3) Uani 1 1 d U . .
H36 H 0.6282 0.8091 0.8897 0.072 Uiso 1 1 calc R . .
C37 C 0.6614(12) 0.6717(9) 0.8354(7) 0.049(3) Uani 1 1 d U . .
H37 H 0.7376 0.6882 0.8232 0.059 Uiso 1 1 calc R . .
C38 C 0.7861(11) 0.4740(10) 0.7521(7) 0.051(3) Uani 1 1 d U . .
H38A H 0.8001 0.4060 0.7283 0.077 Uiso 1 1 calc R . .
H38B H 0.8434 0.4907 0.7886 0.077 Uiso 1 1 calc R . .
H38C H 0.7952 0.5215 0.7237 0.077 Uiso 1 1 calc R . .
C20 C 0.6546(9) 0.2471(8) 0.7055(4) 0.0268(19) Uani 1 1 d U . .
C21 C 0.7604(10) 0.1917(8) 0.6979(5) 0.033(2) Uani 1 1 d U . .
C22 C 0.7928(11) 0.1905(10) 0.6311(5) 0.044(3) Uani 1 1 d U . .
C23 C 0.7143(10) 0.2425(8) 0.6021(5) 0.030(2) Uani 1 1 d U . .
C24 C 0.7279(11) 0.2650(10) 0.5396(5) 0.042(3) Uani 1 1 d U . .
H24 H 0.6735 0.3058 0.5218 0.050 Uiso 1 1 calc R . .
C25 C 0.8275(14) 0.2224(12) 0.5061(6) 0.060(3) Uani 1 1 d U . .
H25 H 0.8399 0.2332 0.4643 0.072 Uiso 1 1 calc R . .
C26 C 0.9059(13) 0.1656(11) 0.5341(7) 0.056(3) Uani 1 1 d U . .
H26 H 0.9706 0.1364 0.5105 0.067 Uiso 1 1 calc R . .
C27 C 0.8926(13) 0.1480(12) 0.6014(7) 0.059(3) Uani 1 1 d U . .
H27 H 0.9480 0.1110 0.6216 0.071 Uiso 1 1 calc R . .
C28 C 0.8321(13) 0.1441(12) 0.7424(6) 0.057(4) Uani 1 1 d U . .
H28A H 0.7798 0.1088 0.7662 0.086 Uiso 1 1 calc R . .
H28B H 0.8782 0.1955 0.7726 0.086 Uiso 1 1 calc R . .
H28C H 0.8861 0.0963 0.7181 0.086 Uiso 1 1 calc R . .
C10 C 0.6081(9) 0.2538(8) 0.8252(4) 0.0288(19) Uani 1 1 d U . .
C11 C 0.7030(10) 0.2749(9) 0.8718(5) 0.032(2) Uani 1 1 d U . .
C12 C 0.6942(10) 0.2062(9) 0.9143(5) 0.034(2) Uani 1 1 d U . .
C13 C 0.5947(10) 0.1396(9) 0.8945(5) 0.033(2) Uani 1 1 d U . .
C14 C 0.5682(11) 0.0590(11) 0.9225(5) 0.043(3) Uani 1 1 d U . .
H14 H 0.5018 0.0161 0.9084 0.052 Uiso 1 1 calc R . .
C15 C 0.6465(12) 0.0451(11) 0.9733(5) 0.050(3) Uani 1 1 d U . .
H15 H 0.6328 -0.0098 0.9933 0.060 Uiso 1 1 calc R . .
C16 C 0.7403(13) 0.1068(12) 0.9947(5) 0.058(3) Uani 1 1 d U . .
H16 H 0.7899 0.0940 1.0292 0.069 Uiso 1 1 calc R . .
C17 C 0.7665(11) 0.1906(11) 0.9666(5) 0.044(3) Uani 1 1 d U . .
H17 H 0.8311 0.2346 0.9829 0.053 Uiso 1 1 calc R . .
C18 C 0.8027(14) 0.3494(12) 0.8756(7) 0.063(4) Uani 1 1 d U . .
H18A H 0.8764 0.3139 0.8641 0.095 Uiso 1 1 calc R . .
H18B H 0.8119 0.3889 0.9195 0.095 Uiso 1 1 calc R . .
H18C H 0.7850 0.3939 0.8459 0.095 Uiso 1 1 calc R . .
C91 C 0.2293(9) 0.4396(9) 0.7479(5) 0.032(2) Uani 1 1 d U . .
C92 C 0.2220(12) 0.5441(10) 0.7502(6) 0.049(3) Uani 1 1 d U . .
H92 H 0.2772 0.5886 0.7765 0.059 Uiso 1 1 calc R . .
C93 C 0.1354(15) 0.5811(12) 0.7144(7) 0.065(4) Uani 1 1 d U . .
H93 H 0.1351 0.6504 0.7136 0.078 Uiso 1 1 calc R . .
C94 C 0.0447(13) 0.5153(12) 0.6779(6) 0.059(3) Uani 1 1 d U . .
H94 H -0.0194 0.5419 0.6567 0.071 Uiso 1 1 calc R . .
C95 C 0.0523(12) 0.4168(12) 0.6744(6) 0.054(3) Uani 1 1 d U . .
H95 H -0.0043 0.3737 0.6479 0.065 Uiso 1 1 calc R . .
C96 C 0.1416(10) 0.3741(10) 0.7086(6) 0.040(2) Uani 1 1 d U . .
H96 H 0.1439 0.3039 0.7059 0.048 Uiso 1 1 calc R . .
C81 C 0.2901(10) 0.3871(8) 0.8721(5) 0.032(2) Uani 1 1 d U . .
C82 C 0.3749(11) 0.3986(9) 0.9258(5) 0.038(2) Uani 1 1 d U . .
H82 H 0.4571 0.3991 0.9183 0.046 Uiso 1 1 calc R . .
C83 C 0.3378(13) 0.4091(11) 0.9894(6) 0.055(3) Uani 1 1 d U . .
H83 H 0.3941 0.4136 1.0242 0.066 Uiso 1 1 calc R . .
C84 C 0.2174(14) 0.4127(12) 0.9996(6) 0.060(4) Uani 1 1 d U . .
H84 H 0.1918 0.4247 1.0423 0.072 Uiso 1 1 calc R . .
C85 C 0.1302(13) 0.3986(13) 0.9471(6) 0.062(4) Uani 1 1 d U . .
H85 H 0.0482 0.3972 0.9549 0.074 Uiso 1 1 calc R . .
C86 C 0.1686(10) 0.3869(10) 0.8838(5) 0.042(3) Uani 1 1 d U . .
H86 H 0.1118 0.3788 0.8489 0.050 Uiso 1 1 calc R . .
C61 C 0.4132(10) 0.2349(9) 0.5545(5) 0.035(2) Uani 1 1 d U . .
C62 C 0.2984(12) 0.2638(11) 0.5347(6) 0.052(3) Uani 1 1 d U . .
H62 H 0.2574 0.3164 0.5606 0.063 Uiso 1 1 calc R . .
C63 C 0.2466(13) 0.2106(12) 0.4739(7) 0.060(4) Uani 1 1 d U . .
H63 H 0.1736 0.2315 0.4575 0.072 Uiso 1 1 calc R . .
C64 C 0.3048(12) 0.1282(12) 0.4397(6) 0.053(3) Uani 1 1 d U . .
H64 H 0.2685 0.0906 0.4012 0.064 Uiso 1 1 calc R . .
C65 C 0.4125(13) 0.1010(11) 0.4604(6) 0.052(3) Uani 1 1 d U . .
H65 H 0.4507 0.0453 0.4357 0.062 Uiso 1 1 calc R . .
C66 C 0.4693(13) 0.1541(9) 0.5183(5) 0.045(3) Uani 1 1 d U . .
H66 H 0.5450 0.1344 0.5320 0.054 Uiso 1 1 calc R . .
C71 C 0.4812(10) 0.4422(8) 0.6199(5) 0.033(2) Uani 1 1 d U . .
C72 C 0.5941(12) 0.4838(9) 0.6113(6) 0.046(3) Uani 1 1 d U . .
H72 H 0.6651 0.4487 0.6161 0.055 Uiso 1 1 calc R . .
C73 C 0.5961(15) 0.5825(12) 0.5948(7) 0.062(3) Uani 1 1 d U . .
H73 H 0.6691 0.6136 0.5891 0.074 Uiso 1 1 calc R . .
C74 C 0.4916(16) 0.6292(10) 0.5876(7) 0.061(3) Uani 1 1 d U . .
H74 H 0.4937 0.6916 0.5745 0.073 Uiso 1 1 calc R . .
C75 C 0.3805(13) 0.5898(10) 0.5984(6) 0.055(3) Uani 1 1 d U . .
H75 H 0.3122 0.6290 0.5953 0.065 Uiso 1 1 calc R . .
C76 C 0.3663(12) 0.4939(10) 0.6137(6) 0.047(3) Uani 1 1 d U . .
H76 H 0.2915 0.4657 0.6194 0.056 Uiso 1 1 calc R . .
O3 O 1.0195(12) 0.6981(18) 0.8868(4) 0.176(11) Uani 1 1 d . . .
O4 O 0.9071(13) 0.8757(11) 0.8843(7) 0.096(4) Uiso 1 1 d . . .
C51 C 0.2860(10) 0.1358(9) 0.8512(5) 0.034(2) Uani 1 1 d U . .
C52 C 0.2968(10) 0.1565(9) 0.9178(5) 0.035(2) Uani 1 1 d U . .
H52 H 0.3723 0.1739 0.9384 0.042 Uiso 1 1 calc R . .
C53 C 0.1976(11) 0.1520(11) 0.9555(6) 0.048(3) Uani 1 1 d U . .
H53 H 0.2045 0.1708 1.0009 0.057 Uiso 1 1 calc R . .
C54 C 0.0887(12) 0.1189(12) 0.9238(7) 0.058(3) Uani 1 1 d U . .
H54 H 0.0234 0.1089 0.9485 0.069 Uiso 1 1 calc R . .
C55 C 0.0738(13) 0.1005(14) 0.8581(7) 0.062(4) Uani 1 1 d U . .
H55 H -0.0012 0.0796 0.8380 0.075 Uiso 1 1 calc R . .
C56 C 0.1724(11) 0.1132(11) 0.8201(6) 0.048(3) Uani 1 1 d U . .
H56 H 0.1619 0.1065 0.7750 0.058 Uiso 1 1 calc R . .
C41 C 0.4367(8) -0.0013(5) 0.7673(4) 0.039(2) Uani 1 1 d GU . .
C42 C 0.5525(7) -0.0291(6) 0.7481(4) 0.061(3) Uani 1 1 d GU . .
H42A H 0.6113 0.0209 0.7483 0.073 Uiso 1 1 calc R . .
C43 C 0.5803(9) -0.1317(7) 0.7284(5) 0.079(4) Uani 1 1 d GU . .
H43A H 0.6578 -0.1503 0.7155 0.094 Uiso 1 1 calc R . .
C44 C 0.4923(11) -0.2065(5) 0.7279(5) 0.083(4) Uani 1 1 d GU . .
H44A H 0.5109 -0.2751 0.7148 0.100 Uiso 1 1 calc R . .
C45 C 0.3765(10) -0.1786(6) 0.7472(6) 0.090(5) Uani 1 1 d GU . .
H45A H 0.3177 -0.2286 0.7469 0.108 Uiso 1 1 calc R . .
C46 C 0.3487(7) -0.0761(7) 0.7669(5) 0.067(4) Uani 1 1 d GU . .
H46A H 0.2712 -0.0574 0.7798 0.081 Uiso 1 1 calc R . .
C100 C 0.3209(11) 0.0837(8) 0.6406(5) 0.034(2) Uani 1 1 d U . .
C101 C 0.2691(15) -0.0087(11) 0.5931(7) 0.067(5) Uani 1 1 d U . .
H10A H 0.2396 0.0113 0.5537 0.100 Uiso 1 1 calc R . .
H10B H 0.2037 -0.0375 0.6125 0.100 Uiso 1 1 calc R . .
H10C H 0.3310 -0.0587 0.5828 0.100 Uiso 1 1 calc R . .
B1 B 1.003(2) 0.1633(18) 0.3236(12) 0.089(5) Uani 1 1 d U . .
F1 F 0.9361(19) 0.135(2) 0.2759(9) 0.225(10) Uani 1 1 d U . .
F2 F 1.0987(18) 0.215(2) 0.3081(10) 0.223(10) Uani 1 1 d U . .
F3 F 1.026(2) 0.0893(15) 0.3594(14) 0.235(10) Uani 1 1 d U . .
F4 F 0.965(3) 0.2298(18) 0.3735(10) 0.253(11) Uani 1 1 d U . .
O5 O 0.1261(6) 0.4946(6) 0.4868(3) 0.0373(19) Uani 1 1 d . . .

loop_
_atom_site_aniso_label
_atom_site_aniso_U_11
_atom_site_aniso_U_22
_atom_site_aniso_U_33
_atom_site_aniso_U_23
_atom_site_aniso_U_13
_atom_site_aniso_U_12
C1 0.025(4) 0.026(4) 0.024(4) 0.008(3) -0.003(3) 0.001(3)
Rh1 0.0322(5) 0.0180(5) 0.0219(5) 0.0075(3) -0.0024(3) 0.0002(3)
P3 0.0305(14) 0.0244(13) 0.0273(12) 0.0076(11) -0.0016(9) 0.0029(11)
O1 0.032(4) 0.035(4) 0.042(4) 0.004(3) -0.010(3) -0.005(3)
N3 0.030(4) 0.025(4) 0.035(4) 0.004(3) 0.002(3) 0.002(3)
O2 0.048(4) 0.034(4) 0.025(3) 0.005(3) 0.008(3) -0.004(3)
P2 0.0361(15) 0.0265(14) 0.0269(12) 0.0102(11) 0.0012(10) 0.0017(11)
N2 0.032(4) 0.023(4) 0.027(3) 0.009(3) 0.005(3) -0.001(3)
P1 0.0316(14) 0.0226(13) 0.0267(11) 0.0138(10) -0.0001(9) -0.0009(10)
N1 0.034(4) 0.031(4) 0.027(4) 0.013(3) -0.001(3) 0.000(3)
C30 0.034(5) 0.029(4) 0.027(4) 0.009(4) 0.004(4) -0.001(3)
C31 0.033(5) 0.024(4) 0.042(5) 0.008(4) 0.000(4) -0.003(4)
C32 0.044(5) 0.026(4) 0.039(5) 0.003(4) -0.011(4) -0.004(4)
C33 0.033(5) 0.027(5) 0.042(5) -0.002(4) -0.011(4) 0.008(4)
C34 0.060(7) 0.027(5) 0.047(6) -0.009(5) -0.005(5) 0.008(5)
C35 0.067(7) 0.034(6) 0.057(7) -0.019(6) -0.012(6) 0.004(6)
C36 0.072(8) 0.031(6) 0.067(8) -0.010(6) -0.023(6) -0.011(6)
C37 0.050(7) 0.024(5) 0.074(8) 0.013(5) -0.012(5) -0.001(4)
C38 0.037(6) 0.045(7) 0.076(8) 0.021(7) 0.017(6) -0.012(5)
C20 0.034(4) 0.027(5) 0.022(4) 0.011(4) -0.001(3) 0.002(4)
C21 0.038(5) 0.019(5) 0.042(5) 0.005(4) 0.008(4) 0.000(4)
C22 0.048(6) 0.039(6) 0.039(5) -0.004(5) 0.007(4) 0.014(5)
C23 0.039(5) 0.018(5) 0.031(4) 0.001(4) 0.010(4) -0.003(4)
C24 0.046(6) 0.042(7) 0.040(5) 0.014(5) 0.014(4) -0.004(5)
C25 0.068(9) 0.065(9) 0.047(6) 0.005(6) 0.032(5) -0.010(6)
C26 0.057(8) 0.043(7) 0.063(7) -0.006(6) 0.032(6) 0.000(5)
C27 0.054(7) 0.058(9) 0.059(6) -0.005(6) 0.016(5) 0.017(6)
C28 0.052(8) 0.066(9) 0.059(7) 0.023(7) 0.009(6) 0.023(7)
C10 0.034(5) 0.031(5) 0.022(4) 0.010(4) -0.003(3) 0.001(4)
C11 0.033(5) 0.032(5) 0.030(4) 0.003(4) -0.005(3) 0.000(4)
C12 0.032(5) 0.043(6) 0.026(4) 0.009(4) -0.001(3) 0.006(4)
C13 0.040(5) 0.039(5) 0.025(4) 0.015(4) 0.005(3) 0.006(4)
C14 0.040(6) 0.056(7) 0.043(5) 0.030(5) 0.002(4) 0.004(5)
C15 0.058(7) 0.062(7) 0.040(6) 0.032(5) 0.007(5) 0.021(5)
C16 0.069(8) 0.080(9) 0.030(5) 0.026(6) -0.005(5) 0.008(6)
C17 0.034(6) 0.065(8) 0.038(5) 0.020(5) 0.001(4) 0.011(5)
C18 0.077(10) 0.054(8) 0.062(8) 0.024(7) -0.025(7) -0.034(7)
C91 0.026(5) 0.038(5) 0.036(5) 0.019(4) -0.001(3) 0.001(4)
C92 0.046(7) 0.039(5) 0.062(7) 0.010(6) -0.017(5) 0.009(5)
C93 0.074(10) 0.050(7) 0.079(9) 0.038(7) -0.021(6) 0.005(6)
C94 0.061(8) 0.070(7) 0.051(7) 0.024(6) -0.012(5) 0.023(6)
C95 0.046(7) 0.065(7) 0.049(6) 0.009(6) -0.011(5) 0.005(6)
C96 0.024(5) 0.040(6) 0.057(6) 0.009(5) -0.004(4) 0.001(4)
C81 0.038(5) 0.028(5) 0.031(4) 0.007(4) 0.002(3) -0.003(4)
C82 0.049(6) 0.034(6) 0.031(4) 0.003(5) -0.003(4) -0.006(5)
C83 0.074(7) 0.058(8) 0.028(5) 0.000(6) -0.002(5) -0.001(7)
C84 0.077(8) 0.070(9) 0.030(5) 0.004(6) 0.016(5) -0.006(8)
C85 0.053(7) 0.081(10) 0.050(6) 0.009(7) 0.014(5) -0.001(8)
C86 0.035(5) 0.047(7) 0.043(5) 0.009(5) 0.004(4) 0.002(5)
C61 0.044(6) 0.031(5) 0.029(4) 0.007(4) -0.001(4) 0.001(4)
C62 0.048(7) 0.053(8) 0.050(6) -0.001(6) -0.008(5) 0.009(6)
C63 0.057(8) 0.061(9) 0.057(7) 0.003(6) -0.022(5) -0.005(6)
C64 0.053(7) 0.060(8) 0.041(6) -0.001(5) -0.001(5) -0.022(6)
C65 0.064(7) 0.044(7) 0.042(6) -0.006(5) 0.011(5) -0.004(6)
C66 0.065(7) 0.035(6) 0.035(5) 0.008(4) -0.001(4) 0.011(5)
C71 0.036(5) 0.028(4) 0.039(5) 0.016(4) -0.005(4) 0.001(4)
C72 0.056(6) 0.031(6) 0.057(6) 0.023(5) 0.009(5) -0.006(5)
C73 0.075(7) 0.046(7) 0.071(8) 0.027(6) 0.016(7) -0.013(6)
C74 0.104(9) 0.025(6) 0.062(7) 0.028(6) 0.006(7) 0.002(5)
C75 0.067(7) 0.035(6) 0.064(7) 0.020(6) -0.024(6) 0.015(6)
C76 0.054(6) 0.034(6) 0.054(6) 0.015(5) -0.005(5) 0.007(5)
O3 0.095(10) 0.39(3) 0.021(5) 0.002(9) -0.016(5) -0.126(15)
C51 0.043(5) 0.031(5) 0.034(4) 0.017(4) 0.005(4) -0.004(4)
C52 0.038(5) 0.034(6) 0.036(4) 0.014(5) 0.009(4) -0.001(5)
C53 0.042(6) 0.062(8) 0.045(5) 0.018(6) 0.018(4) 0.003(6)
C54 0.037(6) 0.077(10) 0.073(6) 0.045(7) 0.020(5) 0.014(6)
C55 0.038(6) 0.085(11) 0.076(7) 0.044(7) -0.001(5) -0.005(7)
C56 0.041(5) 0.062(8) 0.049(6) 0.027(6) 0.000(4) 0.002(6)
C41 0.063(7) 0.021(4) 0.034(5) 0.013(4) 0.000(4) 0.000(4)
C42 0.094(8) 0.037(6) 0.057(7) 0.017(6) 0.036(7) 0.022(6)
C43 0.130(11) 0.050(7) 0.064(8) 0.024(7) 0.028(9) 0.042(7)
C44 0.149(13) 0.030(6) 0.069(9) 0.010(7) -0.022(9) 0.031(6)
C45 0.115(11) 0.025(5) 0.127(14) 0.017(8) -0.039(10) -0.012(7)
C46 0.078(8) 0.029(5) 0.090(10) 0.002(7) -0.004(8) -0.013(5)
C100 0.049(6) 0.015(5) 0.035(5) 0.001(4) 0.007(4) -0.012(4)
C101 0.089(11) 0.048(8) 0.054(7) -0.012(6) 0.012(7) -0.036(8)
B1 0.100(13) 0.061(11) 0.098(12) 0.007(8) -0.038(8) 0.022(9)
F1 0.192(17) 0.33(3) 0.154(12) 0.067(12) -0.097(11) -0.129(17)
F2 0.138(13) 0.35(3) 0.196(16) 0.105(17) -0.060(10) -0.098(15)
F3 0.210(19) 0.132(13) 0.39(3) 0.145(14) -0.126(18) 0.017(13)
F4 0.44(3) 0.185(17) 0.137(12) 0.031(11) 0.092(15) 0.141(19)
O5 0.016(3) 0.055(5) 0.037(4) 0.002(4) -0.004(3) -0.001(3)

loop_
_atom_type_symbol
_atom_type_description
_atom_type_scat_dispersion_real
_atom_type_scat_dispersion_imag
_atom_type_scat_source
C C 0.0033 0.0016 'International Tables Vol C Tables 4.2.6.8 and 6.1.1.4'
H H 0.0000 0.0000 'International Tables Vol C Tables 4.2.6.8 and 6.1.1.4'
O O 0.0106 0.0060 'International Tables Vol C Tables 4.2.6.8 and 6.1.1.4'
P P 0.1023 0.0942 'International Tables Vol C Tables 4.2.6.8 and 6.1.1.4'
B B 0.0013 0.0007 'International Tables Vol C Tables 4.2.6.8 and 6.1.1.4'
F F 0.0171 0.0103 'International Tables Vol C Tables 4.2.6.8 and 6.1.1.4'
Rh Rh -1.1178 0.9187 'International Tables Vol C Tables 4.2.6.8 and 6.1.1.4'
Cl Cl 0.1484 0.1585 'International Tables Vol C Tables 4.2.6.8 and 6.1.1.4'
N N 0.0061 0.0033 'International Tables Vol C Tables 4.2.6.8 and 6.1.1.4'

loop_
_geom_angle_atom_site_label_1
_geom_angle_atom_site_label_2
_geom_angle_atom_site_label_3
_geom_angle
_geom_angle_site_symmetry_1
_geom_angle_site_symmetry_3
_geom_angle_publ_flag
C30 C1 C20 111.5(8) . . ?
C30 C1 C10 108.6(8) . . ?
C20 C1 C10 114.4(8) . . ?
C30 C1 Rh1 111.0(6) . . ?
C20 C1 Rh1 100.9(6) . . ?
C10 C1 Rh1 110.2(7) . . ?
C1 Rh1 O2 107.4(3) . . ?
C1 Rh1 O1 167.1(3) . . ?
O2 Rh1 O1 59.6(3) . . ?
C1 Rh1 P3 82.2(3) . . ?
O2 Rh1 P3 170.0(2) . . ?
O1 Rh1 P3 110.7(2) . . ?
C1 Rh1 P1 88.2(3) . . ?
O2 Rh1 P1 85.7(2) . . ?
O1 Rh1 P1 90.4(2) . . ?
P3 Rh1 P1 97.34(9) . . ?
C1 Rh1 P2 79.9(3) . . ?
O2 Rh1 P2 79.8(2) . . ?
O1 Rh1 P2 96.9(2) . . ?
P3 Rh1 P2 99.83(10) . . ?
P1 Rh1 P2 157.55(10) . . ?
N3 P3 C81 101.3(5) . . ?
N3 P3 C91 111.5(5) . . ?
C81 P3 C91 104.3(5) . . ?
N3 P3 Rh1 103.2(3) . . ?
C81 P3 Rh1 126.7(4) . . ?
C91 P3 Rh1 109.2(3) . . ?
C100 O1 Rh1 89.2(6) . . ?
C33 N3 C30 106.0(8) . . ?
C33 N3 P3 135.4(7) . . ?
C30 N3 P3 117.4(7) . . ?
C100 O2 Rh1 92.0(6) . . ?
N2 P2 C61 109.1(5) . . ?
N2 P2 C71 104.7(5) . . ?
C61 P2 C71 103.7(5) . . ?
N2 P2 Rh1 93.4(3) . . ?
C61 P2 Rh1 110.7(4) . . ?
C71 P2 Rh1 133.1(3) . . ?
C23 N2 C20 104.4(8) . . ?
C23 N2 P2 134.1(7) . . ?
C20 N2 P2 118.6(6) . . ?
N1 P1 C51 109.8(5) . . ?
N1 P1 C41 101.7(4) . . ?
C51 P1 C41 105.5(5) . . ?
N1 P1 Rh1 101.0(3) . . ?
C51 P1 Rh1 119.6(4) . . ?
C41 P1 Rh1 117.6(3) . . ?
C13 N1 C10 108.6(8) . . ?
C13 N1 P1 131.6(8) . . ?
C10 N1 P1 119.9(7) . . ?
C31 C30 N3 109.6(9) . . ?
C31 C30 C1 138.2(10) . . ?
N3 C30 C1 111.6(8) . . ?
C30 C31 C32 108.5(10) . . ?
C30 C31 C38 129.4(10) . . ?
C32 C31 C38 121.6(11) . . ?
C37 C32 C33 118.2(11) . . ?
C37 C32 C31 133.8(12) . . ?
C33 C32 C31 107.6(10) . . ?
C34 C33 C32 121.4(12) . . ?
C34 C33 N3 131.0(11) . . ?
C32 C33 N3 107.5(9) . . ?
C35 C34 C33 119.5(13) . . ?
C35 C34 H34 120.3 . . ?
C33 C34 H34 120.3 . . ?
C34 C35 C36 119.9(12) . . ?
C34 C35 H35 120.1 . . ?
C36 C35 H35 120.1 . . ?
C37 C36 C35 121.4(12) . . ?
C37 C36 H36 119.3 . . ?
C35 C36 H36 119.3 . . ?
C36 C37 C32 119.5(13) . . ?
C36 C37 H37 120.2 . . ?
C32 C37 H37 120.2 . . ?
C31 C38 H38A 109.5 . . ?
C31 C38 H38B 109.5 . . ?
H38A C38 H38B 109.5 . . ?
C31 C38 H38C 109.5 . . ?
H38A C38 H38C 109.5 . . ?
H38B C38 H38C 109.5 . . ?
C21 C20 N2 110.1(8) . . ?
C21 C20 C1 136.0(9) . . ?
N2 C20 C1 113.5(8) . . ?
C20 C21 C28 132.0(10) . . ?
C20 C21 C22 104.9(10) . . ?
C28 C21 C22 123.1(10) . . ?
C23 C22 C27 122.4(12) . . ?
C23 C22 C21 110.6(9) . . ?
C27 C22 C21 126.9(13) . . ?
C22 C23 C24 124.2(10) . . ?
C22 C23 N2 109.8(9) . . ?
C24 C23 N2 125.9(10) . . ?
C25 C24 C23 116.1(13) . . ?
C25 C24 H24 122.0 . . ?
C23 C24 H24 122.0 . . ?
C26 C25 C24 120.3(12) . . ?
C26 C25 H25 119.9 . . ?
C24 C25 H25 119.9 . . ?
C25 C26 C27 122.3(11) . . ?
C25 C26 H26 118.8 . . ?
C27 C26 H26 118.8 . . ?
C22 C27 C26 114.6(14) . . ?
C22 C27 H27 122.7 . . ?
C26 C27 H27 122.7 . . ?
C21 C28 H28A 109.5 . . ?
C21 C28 H28B 109.5 . . ?
H28A C28 H28B 109.5 . . ?
C21 C28 H28C 109.5 . . ?
H28A C28 H28C 109.5 . . ?
H28B C28 H28C 109.5 . . ?
C11 C10 N1 107.2(9) . . ?
C11 C10 C1 133.3(10) . . ?
N1 C10 C1 119.0(8) . . ?
C10 C11 C12 107.9(10) . . ?
C10 C11 C18 128.1(11) . . ?
C12 C11 C18 123.8(10) . . ?
C17 C12 C13 117.6(12) . . ?
C17 C12 C11 132.2(12) . . ?
C13 C12 C11 110.0(9) . . ?
C14 C13 C12 124.0(10) . . ?
C14 C13 N1 129.8(11) . . ?
C12 C13 N1 106.1(9) . . ?
C13 C14 C15 115.7(12) . . ?
C13 C14 H14 122.1 . . ?
C15 C14 H14 122.1 . . ?
C16 C15 C14 122.7(13) . . ?
C16 C15 H15 118.6 . . ?
C14 C15 H15 118.6 . . ?
C15 C16 C17 121.6(12) . . ?
C15 C16 H16 119.2 . . ?
C17 C16 H16 119.2 . . ?
C12 C17 C16 118.2(13) . . ?
C12 C17 H17 120.9 . . ?
C16 C17 H17 120.9 . . ?
C11 C18 H18A 109.5 . . ?
C11 C18 H18B 109.5 . . ?
H18A C18 H18B 109.5 . . ?
C11 C18 H18C 109.5 . . ?
H18A C18 H18C 109.5 . . ?
H18B C18 H18C 109.5 . . ?
C92 C91 C96 118.3(10) . . ?
C92 C91 P3 125.4(9) . . ?
C96 C91 P3 116.3(9) . . ?
C93 C92 C91 120.4(12) . . ?
C93 C92 H92 119.8 . . ?
C91 C92 H92 119.8 . . ?
C92 C93 C94 120.6(14) . . ?
C92 C93 H93 119.7 . . ?
C94 C93 H93 119.7 . . ?
C95 C94 C93 119.2(13) . . ?
C95 C94 H94 120.4 . . ?
C93 C94 H94 120.4 . . ?
C94 C95 C96 122.5(13) . . ?
C94 C95 H95 118.8 . . ?
C96 C95 H95 118.8 . . ?
C95 C96 C91 118.8(12) . . ?
C95 C96 H96 120.6 . . ?
C91 C96 H96 120.6 . . ?
C86 C81 C82 118.9(10) . . ?
C86 C81 P3 122.4(8) . . ?
C82 C81 P3 118.7(8) . . ?
C83 C82 C81 121.2(12) . . ?
C83 C82 H82 119.4 . . ?
C81 C82 H82 119.4 . . ?
C84 C83 C82 118.6(12) . . ?
C84 C83 H83 120.7 . . ?
C82 C83 H83 120.7 . . ?
C83 C84 C85 121.7(11) . . ?
C83 C84 H84 119.2 . . ?
C85 C84 H84 119.2 . . ?
C86 C85 C84 119.0(13) . . ?
C86 C85 H85 120.5 . . ?
C84 C85 H85 120.5 . . ?
C81 C86 C85 120.5(11) . . ?
C81 C86 H86 119.7 . . ?
C85 C86 H86 119.7 . . ?
C66 C61 C62 120.6(10) . . ?
C66 C61 P2 124.4(9) . . ?
C62 C61 P2 114.9(8) . . ?
C61 C62 C63 118.0(11) . . ?
C61 C62 H62 121.0 . . ?
C63 C62 H62 121.0 . . ?
C64 C63 C62 119.3(14) . . ?
C64 C63 H63 120.3 . . ?
C62 C63 H63 120.3 . . ?
C65 C64 C63 121.1(11) . . ?
C65 C64 H64 119.4 . . ?
C63 C64 H64 119.4 . . ?
C64 C65 C66 121.4(11) . . ?
C64 C65 H65 119.3 . . ?
C66 C65 H65 119.3 . . ?
C61 C66 C65 119.3(12) . . ?
C61 C66 H66 120.3 . . ?
C65 C66 H66 120.3 . . ?
C72 C71 C76 124.0(11) . . ?
C72 C71 P2 118.7(9) . . ?
C76 C71 P2 117.1(9) . . ?
C71 C72 C73 117.5(13) . . ?
C71 C72 H72 121.3 . . ?
C73 C72 H72 121.3 . . ?
C74 C73 C72 118.9(14) . . ?
C74 C73 H73 120.5 . . ?
C72 C73 H73 120.5 . . ?
C73 C74 C75 123.6(13) . . ?
C73 C74 H74 118.2 . . ?
C75 C74 H74 118.2 . . ?
C74 C75 C76 122.9(12) . . ?
C74 C75 H75 118.6 . . ?
C76 C75 H75 118.6 . . ?
C75 C76 C71 113.0(12) . . ?
C75 C76 H76 123.5 . . ?
C71 C76 H76 123.5 . . ?
C52 C51 C56 119.5(10) . . ?
C52 C51 P1 125.6(9) . . ?
C56 C51 P1 114.9(8) . . ?
C51 C52 C53 121.4(12) . . ?
C51 C52 H52 119.3 . . ?
C53 C52 H52 119.3 . . ?
C54 C53 C52 118.1(11) . . ?
C54 C53 H53 121.0 . . ?
C52 C53 H53 121.0 . . ?
C55 C54 C53 121.9(12) . . ?
C55 C54 H54 119.0 . . ?
C53 C54 H54 119.0 . . ?
C54 C55 C56 119.7(13) . . ?
C54 C55 H55 120.2 . . ?
C56 C55 H55 120.2 . . ?
C51 C56 C55 118.8(11) . . ?
C51 C56 H56 120.6 . . ?
C55 C56 H56 120.6 . . ?
C42 C41 C46 120.0 . . ?
C42 C41 P1 118.1(5) . . ?
C46 C41 P1 121.8(5) . . ?
C41 C42 C43 120.0 . . ?
C41 C42 H42A 120.0 . . ?
C43 C42 H42A 120.0 . . ?
C44 C43 C42 120.0 . . ?
C44 C43 H43A 120.0 . . ?
C42 C43 H43A 120.0 . . ?
C43 C44 C45 120.0 . . ?
C43 C44 H44A 120.0 . . ?
C45 C44 H44A 120.0 . . ?
C46 C45 C44 120.0 . . ?
C46 C45 H45A 120.0 . . ?
C44 C45 H45A 120.0 . . ?
C45 C46 C41 120.0 . . ?
C45 C46 H46A 120.0 . . ?
C41 C46 H46A 120.0 . . ?
O2 C100 O1 119.0(9) . . ?
O2 C100 C101 122.0(11) . . ?
O1 C100 C101 118.9(11) . . ?
C100 C101 H10A 109.5 . . ?
C100 C101 H10B 109.5 . . ?
H10A C101 H10B 109.5 . . ?
C100 C101 H10C 109.5 . . ?
H10A C101 H10C 109.5 . . ?
H10B C101 H10C 109.5 . . ?
F1 B1 F4 120(3) . . ?
F1 B1 F2 110(3) . . ?
F4 B1 F2 100(2) . . ?
F1 B1 F3 114(3) . . ?
F4 B1 F3 94(2) . . ?
F2 B1 F3 117(2) . . ?

loop_
_geom_bond_atom_site_label_1
_geom_bond_atom_site_label_2
_geom_bond_distance
_geom_bond_site_symmetry_2
_geom_bond_publ_flag
C1 C30 1.505(14) . ?
C1 C20 1.509(12) . ?
C1 C10 1.535(12) . ?
C1 Rh1 2.098(9) . ?
Rh1 O2 2.160(7) . ?
Rh1 O1 2.203(7) . ?
Rh1 P3 2.244(3) . ?
Rh1 P1 2.269(3) . ?
Rh1 P2 2.432(3) . ?
P3 N3 1.666(9) . ?
P3 C81 1.813(10) . ?
P3 C91 1.827(10) . ?
O1 C100 1.274(13) . ?
N3 C33 1.427(14) . ?
N3 C30 1.458(12) . ?
O2 C100 1.243(13) . ?
P2 N2 1.683(9) . ?
P2 C61 1.840(10) . ?
P2 C71 1.862(12) . ?
N2 C23 1.437(12) . ?
N2 C20 1.439(12) . ?
P1 N1 1.684(9) . ?
P1 C51 1.794(10) . ?
P1 C41 1.801(6) . ?
N1 C13 1.408(13) . ?
N1 C10 1.444(14) . ?
C30 C31 1.322(15) . ?
C31 C32 1.458(15) . ?
C31 C38 1.497(15) . ?
C32 C37 1.377(16) . ?
C32 C33 1.401(17) . ?
C33 C34 1.391(15) . ?
C34 C35 1.333(19) . ?
C34 H34 0.9300 . ?
C35 C36 1.40(2) . ?
C35 H35 0.9300 . ?
C36 C37 1.371(19) . ?
C36 H36 0.9300 . ?
C37 H37 0.9300 . ?
C38 H38A 0.9600 . ?
C38 H38B 0.9600 . ?
C38 H38C 0.9600 . ?
C20 C21 1.386(15) . ?
C21 C28 1.444(17) . ?
C21 C22 1.451(16) . ?
C22 C23 1.319(16) . ?
C22 C27 1.360(16) . ?
C23 C24 1.412(15) . ?
C24 C25 1.393(17) . ?
C24 H24 0.9300 . ?
C25 C26 1.35(2) . ?
C25 H25 0.9300 . ?
C26 C27 1.48(2) . ?
C26 H26 0.9300 . ?
C27 H27 0.9300 . ?
C28 H28A 0.9600 . ?
C28 H28B 0.9600 . ?
C28 H28C 0.9600 . ?
C10 C11 1.388(14) . ?
C11 C12 1.407(16) . ?
C11 C18 1.471(17) . ?
C12 C17 1.377(15) . ?
C12 C13 1.406(16) . ?
C13 C14 1.362(16) . ?
C14 C15 1.382(16) . ?
C14 H14 0.9300 . ?
C15 C16 1.33(2) . ?
C15 H15 0.9300 . ?
C16 C17 1.402(19) . ?
C16 H16 0.9300 . ?
C17 H17 0.9300 . ?
C18 H18A 0.9600 . ?
C18 H18B 0.9600 . ?
C18 H18C 0.9600 . ?
C91 C92 1.392(17) . ?
C91 C96 1.418(15) . ?
C92 C93 1.347(18) . ?
C92 H92 0.9300 . ?
C93 C94 1.42(2) . ?
C93 H93 0.9300 . ?
C94 C95 1.31(2) . ?
C94 H94 0.9300 . ?
C95 C96 1.388(17) . ?
C95 H95 0.9300 . ?
C96 H96 0.9300 . ?
C81 C86 1.378(15) . ?
C81 C82 1.413(15) . ?
C82 C83 1.387(17) . ?
C82 H82 0.9300 . ?
C83 C84 1.36(2) . ?
C83 H83 0.9300 . ?
C84 C85 1.41(2) . ?
C84 H84 0.9300 . ?
C85 C86 1.385(17) . ?
C85 H85 0.9300 . ?
C86 H86 0.9300 . ?
C61 C66 1.356(16) . ?
C61 C62 1.400(17) . ?
C62 C63 1.419(18) . ?
C62 H62 0.9300 . ?
C63 C64 1.37(2) . ?
C63 H63 0.9300 . ?
C64 C65 1.33(2) . ?
C64 H64 0.9300 . ?
C65 C66 1.394(18) . ?
C65 H65 0.9300 . ?
C66 H66 0.9300 . ?
C71 C72 1.398(17) . ?
C71 C76 1.465(16) . ?
C72 C73 1.431(18) . ?
C72 H72 0.9300 . ?
C73 C74 1.34(2) . ?
C73 H73 0.9300 . ?
C74 C75 1.38(2) . ?
C74 H74 0.9300 . ?
C75 C76 1.393(18) . ?
C75 H75 0.9300 . ?
C76 H76 0.9300 . ?
C51 C52 1.361(14) . ?
C51 C56 1.392(17) . ?
C52 C53 1.387(15) . ?
C52 H52 0.9300 . ?
C53 C54 1.376(19) . ?
C53 H53 0.9300 . ?
C54 C55 1.35(2) . ?
C54 H54 0.9300 . ?
C55 C56 1.405(18) . ?
C55 H55 0.9300 . ?
C56 H56 0.9300 . ?
C41 C42 1.3900 . ?
C41 C46 1.3900 . ?
C42 C43 1.3900 . ?
C42 H42A 0.9300 . ?
C43 C44 1.3900 . ?
C43 H43A 0.9300 . ?
C44 C45 1.3900 . ?
C44 H44A 0.9300 . ?
C45 C46 1.3900 . ?
C45 H45A 0.9300 . ?
C46 H46A 0.9300 . ?
C100 C101 1.512(15) . ?
C101 H10A 0.9600 . ?
C101 H10B 0.9600 . ?
C101 H10C 0.9600 . ?
B1 F1 1.21(2) . ?
B1 F4 1.31(3) . ?
B1 F2 1.35(3) . ?
B1 F3 1.37(3) . ?

loop_
_geom_torsion_atom_site_label_1
_geom_torsion_atom_site_label_2
_geom_torsion_atom_site_label_3
_geom_torsion_atom_site_label_4
_geom_torsion
_geom_torsion_site_symmetry_1
_geom_torsion_site_symmetry_2
_geom_torsion_site_symmetry_3
_geom_torsion_site_symmetry_4
_geom_torsion_publ_flag
C30 C1 Rh1 O2 144.0(6) . . . . ?
C20 C1 Rh1 O2 25.7(7) . . . . ?
C10 C1 Rh1 O2 -95.6(6) . . . . ?
C30 C1 Rh1 O1 144.8(13) . . . . ?
C20 C1 Rh1 O1 26.4(19) . . . . ?
C10 C1 Rh1 O1 -94.9(16) . . . . ?
C30 C1 Rh1 P3 -33.4(6) . . . . ?
C20 C1 Rh1 P3 -151.7(6) . . . . ?
C10 C1 Rh1 P3 87.0(6) . . . . ?
C30 C1 Rh1 P1 -131.0(6) . . . . ?
C20 C1 Rh1 P1 110.7(6) . . . . ?
C10 C1 Rh1 P1 -10.7(6) . . . . ?
C30 C1 Rh1 P2 68.1(6) . . . . ?
C20 C1 Rh1 P2 -50.2(6) . . . . ?
C10 C1 Rh1 P2 -171.5(7) . . . . ?
C1 Rh1 P3 N3 17.6(4) . . . . ?
O2 Rh1 P3 N3 -147.8(12) . . . . ?
O1 Rh1 P3 N3 -162.0(4) . . . . ?
P1 Rh1 P3 N3 104.8(3) . . . . ?
P2 Rh1 P3 N3 -60.7(3) . . . . ?
C1 Rh1 P3 C81 -97.7(5) . . . . ?
O2 Rh1 P3 C81 97.0(13) . . . . ?
O1 Rh1 P3 C81 82.7(5) . . . . ?
P1 Rh1 P3 C81 -10.5(5) . . . . ?
P2 Rh1 P3 C81 -176.0(5) . . . . ?
C1 Rh1 P3 C91 136.3(5) . . . . ?
O2 Rh1 P3 C91 -29.0(13) . . . . ?
O1 Rh1 P3 C91 -43.2(5) . . . . ?
P1 Rh1 P3 C91 -136.5(4) . . . . ?
P2 Rh1 P3 C91 58.0(4) . . . . ?
C1 Rh1 O1 C100 1.3(19) . . . . ?
O2 Rh1 O1 C100 2.1(6) . . . . ?
P3 Rh1 O1 C100 179.3(6) . . . . ?
P1 Rh1 O1 C100 -82.7(6) . . . . ?
P2 Rh1 O1 C100 76.1(6) . . . . ?
C81 P3 N3 C33 -62.3(12) . . . . ?
C91 P3 N3 C33 48.2(12) . . . . ?
Rh1 P3 N3 C33 165.3(10) . . . . ?
C81 P3 N3 C30 132.2(8) . . . . ?
C91 P3 N3 C30 -117.3(8) . . . . ?
Rh1 P3 N3 C30 -0.2(8) . . . . ?
C1 Rh1 O2 C100 177.6(7) . . . . ?
O1 Rh1 O2 C100 -2.2(6) . . . . ?
P3 Rh1 O2 C100 -17.7(16) . . . . ?
P1 Rh1 O2 C100 90.8(6) . . . . ?
P2 Rh1 O2 C100 -106.4(6) . . . . ?
C1 Rh1 P2 N2 34.9(4) . . . . ?
O2 Rh1 P2 N2 -75.0(4) . . . . ?
O1 Rh1 P2 N2 -132.4(3) . . . . ?
P3 Rh1 P2 N2 115.1(3) . . . . ?
P1 Rh1 P2 N2 -24.3(4) . . . . ?
C1 Rh1 P2 C61 146.8(5) . . . . ?
O2 Rh1 P2 C61 36.9(4) . . . . ?
O1 Rh1 P2 C61 -20.5(4) . . . . ?
P3 Rh1 P2 C61 -133.0(4) . . . . ?
P1 Rh1 P2 C61 87.7(5) . . . . ?
C1 Rh1 P2 C71 -78.9(5) . . . . ?
O2 Rh1 P2 C71 171.2(5) . . . . ?
O1 Rh1 P2 C71 113.8(5) . . . . ?
P3 Rh1 P2 C71 1.3(5) . . . . ?
P1 Rh1 P2 C71 -138.1(5) . . . . ?
C61 P2 N2 C23 29.6(11) . . . . ?
C71 P2 N2 C23 -80.8(10) . . . . ?
Rh1 P2 N2 C23 142.9(10) . . . . ?
C61 P2 N2 C20 -127.7(8) . . . . ?
C71 P2 N2 C20 121.8(8) . . . . ?
Rh1 P2 N2 C20 -14.4(7) . . . . ?
C1 Rh1 P1 N1 5.1(4) . . . . ?
O2 Rh1 P1 N1 112.8(4) . . . . ?
O1 Rh1 P1 N1 172.3(3) . . . . ?
P3 Rh1 P1 N1 -76.8(3) . . . . ?
P2 Rh1 P1 N1 62.9(4) . . . . ?
C1 Rh1 P1 C51 125.6(5) . . . . ?
O2 Rh1 P1 C51 -126.8(5) . . . . ?
O1 Rh1 P1 C51 -67.3(5) . . . . ?
P3 Rh1 P1 C51 43.6(4) . . . . ?
P2 Rh1 P1 C51 -176.7(4) . . . . ?
C1 Rh1 P1 C41 -104.4(4) . . . . ?
O2 Rh1 P1 C41 3.2(4) . . . . ?
O1 Rh1 P1 C41 62.7(4) . . . . ?
P3 Rh1 P1 C41 173.7(3) . . . . ?
P2 Rh1 P1 C41 -46.6(4) . . . . ?
C51 P1 N1 C13 52.7(11) . . . . ?
C41 P1 N1 C13 -58.7(10) . . . . ?
Rh1 P1 N1 C13 179.8(9) . . . . ?
C51 P1 N1 C10 -125.6(8) . . . . ?
C41 P1 N1 C10 123.0(8) . . . . ?
Rh1 P1 N1 C10 1.6(8) . . . . ?
C33 N3 C30 C31 -8.9(12) . . . . ?
P3 N3 C30 C31 160.5(8) . . . . ?
C33 N3 C30 C1 164.2(8) . . . . ?
P3 N3 C30 C1 -26.3(11) . . . . ?
C20 C1 C30 C31 -36.0(16) . . . . ?
C10 C1 C30 C31 90.9(14) . . . . ?
Rh1 C1 C30 C31 -147.7(12) . . . . ?
C20 C1 C30 N3 153.7(8) . . . . ?
C10 C1 C30 N3 -79.3(10) . . . . ?
Rh1 C1 C30 N3 42.0(9) . . . . ?
N3 C30 C31 C32 6.3(12) . . . . ?
C1 C30 C31 C32 -164.1(11) . . . . ?
N3 C30 C31 C38 178.7(11) . . . . ?
C1 C30 C31 C38 8(2) . . . . ?
C30 C31 C32 C37 171.5(13) . . . . ?
C38 C31 C32 C37 -2(2) . . . . ?
C30 C31 C32 C33 -1.2(13) . . . . ?
C38 C31 C32 C33 -174.3(11) . . . . ?
C37 C32 C33 C34 2.5(18) . . . . ?
C31 C32 C33 C34 176.5(11) . . . . ?
C37 C32 C33 N3 -178.4(10) . . . . ?
C31 C32 C33 N3 -4.4(12) . . . . ?
C30 N3 C33 C34 -173.2(12) . . . . ?
P3 N3 C33 C34 20(2) . . . . ?
C30 N3 C33 C32 7.9(11) . . . . ?
P3 N3 C33 C32 -158.7(9) . . . . ?
C32 C33 C34 C35 -3(2) . . . . ?
N3 C33 C34 C35 178.3(12) . . . . ?
C33 C34 C35 C36 2(2) . . . . ?
C34 C35 C36 C37 -1(2) . . . . ?
C35 C36 C37 C32 1(2) . . . . ?
C33 C32 C37 C36 -1.4(19) . . . . ?
C31 C32 C37 C36 -173.5(13) . . . . ?
C23 N2 C20 C21 -3.9(12) . . . . ?
P2 N2 C20 C21 159.5(8) . . . . ?
C23 N2 C20 C1 170.7(8) . . . . ?
P2 N2 C20 C1 -25.9(11) . . . . ?
C30 C1 C20 C21 112.3(14) . . . . ?
C10 C1 C20 C21 -11.4(18) . . . . ?
Rh1 C1 C20 C21 -129.8(13) . . . . ?
C30 C1 C20 N2 -60.3(11) . . . . ?
C10 C1 C20 N2 175.9(9) . . . . ?
Rh1 C1 C20 N2 57.6(9) . . . . ?
N2 C20 C21 C28 -179.4(13) . . . . ?
C1 C20 C21 C28 8(2) . . . . ?
N2 C20 C21 C22 1.8(12) . . . . ?
C1 C20 C21 C22 -171.0(12) . . . . ?
C20 C21 C22 C23 1.2(14) . . . . ?
C28 C21 C22 C23 -177.7(12) . . . . ?
C20 C21 C22 C27 177.6(14) . . . . ?
C28 C21 C22 C27 -1(2) . . . . ?
C27 C22 C23 C24 -4(2) . . . . ?
C21 C22 C23 C24 172.8(11) . . . . ?
C27 C22 C23 N2 179.7(12) . . . . ?
C21 C22 C23 N2 -3.7(14) . . . . ?
C20 N2 C23 C22 4.7(12) . . . . ?
P2 N2 C23 C22 -154.9(10) . . . . ?
C20 N2 C23 C24 -171.8(11) . . . . ?
P2 N2 C23 C24 28.7(17) . . . . ?
C22 C23 C24 C25 4.5(19) . . . . ?
N2 C23 C24 C25 -179.6(11) . . . . ?
C23 C24 C25 C26 -2(2) . . . . ?
C24 C25 C26 C27 -2(2) . . . . ?
C23 C22 C27 C26 0(2) . . . . ?
C21 C22 C27 C26 -175.7(12) . . . . ?
C25 C26 C27 C22 2(2) . . . . ?
C13 N1 C10 C11 -3.3(11) . . . . ?
P1 N1 C10 C11 175.3(7) . . . . ?
C13 N1 C10 C1 170.3(8) . . . . ?
P1 N1 C10 C1 -11.1(12) . . . . ?
C30 C1 C10 C11 -51.8(15) . . . . ?
C20 C1 C10 C11 73.5(14) . . . . ?
Rh1 C1 C10 C11 -173.6(10) . . . . ?
C30 C1 C10 N1 136.6(9) . . . . ?
C20 C1 C10 N1 -98.1(11) . . . . ?
Rh1 C1 C10 N1 14.9(11) . . . . ?
N1 C10 C11 C12 1.4(11) . . . . ?
C1 C10 C11 C12 -170.9(10) . . . . ?
N1 C10 C11 C18 177.2(12) . . . . ?
C1 C10 C11 C18 5(2) . . . . ?
C10 C11 C12 C17 176.9(12) . . . . ?
C18 C11 C12 C17 0.9(19) . . . . ?
C10 C11 C12 C13 1.0(12) . . . . ?
C18 C11 C12 C13 -175.0(12) . . . . ?
C17 C12 C13 C14 -2.3(16) . . . . ?
C11 C12 C13 C14 174.3(10) . . . . ?
C17 C12 C13 N1 -179.6(9) . . . . ?
C11 C12 C13 N1 -3.0(11) . . . . ?
C10 N1 C13 C14 -173.2(11) . . . . ?
P1 N1 C13 C14 8.4(17) . . . . ?
C10 N1 C13 C12 3.8(11) . . . . ?
P1 N1 C13 C12 -174.6(7) . . . . ?
C12 C13 C14 C15 0.1(16) . . . . ?
N1 C13 C14 C15 176.7(11) . . . . ?
C13 C14 C15 C16 1.2(18) . . . . ?
C14 C15 C16 C17 0(2) . . . . ?
C13 C12 C17 C16 3.2(16) . . . . ?
C11 C12 C17 C16 -172.5(11) . . . . ?
C15 C16 C17 C12 -2.0(19) . . . . ?
N3 P3 C91 C92 -24.2(11) . . . . ?
C81 P3 C91 C92 84.4(11) . . . . ?
Rh1 P3 C91 C92 -137.6(10) . . . . ?
N3 P3 C91 C96 154.8(8) . . . . ?
C81 P3 C91 C96 -96.7(9) . . . . ?
Rh1 P3 C91 C96 41.3(9) . . . . ?
C96 C91 C92 C93 -1.8(19) . . . . ?
P3 C91 C92 C93 177.1(11) . . . . ?
C91 C92 C93 C94 5(2) . . . . ?
C92 C93 C94 C95 -6(2) . . . . ?
C93 C94 C95 C96 4(2) . . . . ?
C94 C95 C96 C91 -1(2) . . . . ?
C92 C91 C96 C95 -0.2(17) . . . . ?
P3 C91 C96 C95 -179.2(9) . . . . ?
N3 P3 C81 C86 146.9(10) . . . . ?
C91 P3 C81 C86 31.0(11) . . . . ?
Rh1 P3 C81 C86 -96.9(10) . . . . ?
N3 P3 C81 C82 -30.8(10) . . . . ?
C91 P3 C81 C82 -146.7(9) . . . . ?
Rh1 P3 C81 C82 85.3(10) . . . . ?
C86 C81 C82 C83 0.3(19) . . . . ?
P3 C81 C82 C83 178.1(10) . . . . ?
C81 C82 C83 C84 -3(2) . . . . ?
C82 C83 C84 C85 5(2) . . . . ?
C83 C84 C85 C86 -4(3) . . . . ?
C82 C81 C86 C85 0.5(19) . . . . ?
P3 C81 C86 C85 -177.2(11) . . . . ?
C84 C85 C86 C81 1(2) . . . . ?
N2 P2 C61 C66 11.9(13) . . . . ?
C71 P2 C61 C66 123.0(11) . . . . ?
Rh1 P2 C61 C66 -89.6(11) . . . . ?
N2 P2 C61 C62 -171.8(10) . . . . ?
C71 P2 C61 C62 -60.6(11) . . . . ?
Rh1 P2 C61 C62 86.8(10) . . . . ?
C66 C61 C62 C63 -4(2) . . . . ?
P2 C61 C62 C63 179.5(12) . . . . ?
C61 C62 C63 C64 5(2) . . . . ?
C62 C63 C64 C65 -4(2) . . . . ?
C63 C64 C65 C66 1(2) . . . . ?
C62 C61 C66 C65 1(2) . . . . ?
P2 C61 C66 C65 177.3(10) . . . . ?
C64 C65 C66 C61 0(2) . . . . ?
N2 P2 C71 C72 9.8(9) . . . . ?
C61 P2 C71 C72 -104.6(9) . . . . ?
Rh1 P2 C71 C72 119.0(8) . . . . ?
N2 P2 C71 C76 -175.0(8) . . . . ?
C61 P2 C71 C76 70.6(9) . . . . ?
Rh1 P2 C71 C76 -65.8(9) . . . . ?
C76 C71 C72 C73 -0.7(18) . . . . ?
P2 C71 C72 C73 174.2(9) . . . . ?
C71 C72 C73 C74 -0.9(19) . . . . ?
C72 C73 C74 C75 3(2) . . . . ?
C73 C74 C75 C76 -4(2) . . . . ?
C74 C75 C76 C71 2.6(18) . . . . ?
C72 C71 C76 C75 -0.2(16) . . . . ?
P2 C71 C76 C75 -175.1(8) . . . . ?
N1 P1 C51 C52 -6.5(12) . . . . ?
C41 P1 C51 C52 102.4(10) . . . . ?
Rh1 P1 C51 C52 -122.4(10) . . . . ?
N1 P1 C51 C56 174.8(9) . . . . ?
C41 P1 C51 C56 -76.3(10) . . . . ?
Rh1 P1 C51 C56 58.9(11) . . . . ?
C56 C51 C52 C53 2.3(18) . . . . ?
P1 C51 C52 C53 -176.4(10) . . . . ?
C51 C52 C53 C54 5(2) . . . . ?
C52 C53 C54 C55 -6(2) . . . . ?
C53 C54 C55 C56 1(3) . . . . ?
C52 C51 C56 C55 -7(2) . . . . ?
P1 C51 C56 C55 171.5(11) . . . . ?
C54 C55 C56 C51 6(2) . . . . ?
N1 P1 C41 C42 -38.6(6) . . . . ?
C51 P1 C41 C42 -153.2(6) . . . . ?
Rh1 P1 C41 C42 70.5(5) . . . . ?
N1 P1 C41 C46 137.6(6) . . . . ?
C51 P1 C41 C46 23.0(7) . . . . ?
Rh1 P1 C41 C46 -113.3(5) . . . . ?
C46 C41 C42 C43 0.0 . . . . ?
P1 C41 C42 C43 176.3(6) . . . . ?
C41 C42 C43 C44 0.0 . . . . ?
C42 C43 C44 C45 0.0 . . . . ?
C43 C44 C45 C46 0.0 . . . . ?
C44 C45 C46 C41 0.0 . . . . ?
C42 C41 C46 C45 0.0 . . . . ?
P1 C41 C46 C45 -176.2(7) . . . . ?
Rh1 O2 C100 O1 3.8(11) . . . . ?
Rh1 O2 C100 C101 -177.8(11) . . . . ?
Rh1 O1 C100 O2 -3.7(11) . . . . ?
Rh1 O1 C100 C101 177.8(11) . . . . ?
